data_4340441
loop_
_publ_author_name
'Chang, Tsuhen M.'
'Sinharay, Sanhita'
'Astashkin, Andrei V.'
'Tomat, Elisa'

_publ_section_title
;
 Prodigiosin analogue designed for metal coordination: stable zinc and
 copper pyrrolyldipyrrins.
;
_journal_issue 14
_journal_name_full 'Inorganic chemistry'
_journal_page_first 7518
_journal_page_last 7526
_journal_paper_doi 10.1021/ic5008439
_journal_volume 53
_journal_year 2014
_chemical_formula_moiety 'C44 H36 N6 O4 Zn'
_chemical_formula_sum 'C44 H36 N6 O4 Zn'
_chemical_formula_weight 778.18
_chemical_name_common 'Bis-PD1 Zinc(II) Complex'
_chemical_name_systematic
;
 Bis-(Z)-Ethyl-5-[5-(2,2'-bipyrrol)-5'-ylidene(phenyl)methyl]-pyrrole-2-
 carboxylate Zinc(II) Complex
;
_space_group_crystal_system triclinic
_space_group_IT_number 2
_space_group_name_Hall '-P 1'
_space_group_name_H-M_alt 'P -1'
_symmetry_space_group_name_Hall '-P 1'
_symmetry_space_group_name_H-M 'P -1'
_atom_sites_solution_hydrogens geom
_atom_sites_solution_primary direct
_atom_sites_solution_secondary difmap
_audit_creation_date 2014-02-08
_audit_creation_method SHELXL-97
_cell_angle_alpha 84.270(2)
_cell_angle_beta 76.557(2)
_cell_angle_gamma 81.568(2)
_cell_formula_units_Z 2
_cell_length_a 9.7497(6)
_cell_length_b 13.8451(9)
_cell_length_c 13.8646(9)
_cell_measurement_reflns_used 3866
_cell_measurement_temperature 120(2)
_cell_measurement_theta_max 25.03
_cell_measurement_theta_min 1.49
_cell_volume 1796.4(2)
_computing_cell_refinement 'APEX 2 Software (Bruker)'
_computing_data_collection 'APEX 2 Software (Bruker)'
_computing_data_reduction 'SAINT v7.68A (Bruker, 2009)'
_computing_molecular_graphics 'XSEED (Barbour, 2001)'
_computing_publication_material 'Local program'
_computing_structure_refinement 'ShelXL (Sheldrick, 2008)'
_computing_structure_solution 'SHELXS-97 (Sheldrick, 1990)'
_diffrn_ambient_temperature 120(2)
_diffrn_measured_fraction_theta_full 1.000
_diffrn_measured_fraction_theta_max 1.000
_diffrn_measurement_device_type 'Bruker APEX II CCD'
_diffrn_measurement_method '\f and \w scans'
_diffrn_radiation_monochromator graphite
_diffrn_radiation_type MoK\a
_diffrn_radiation_wavelength 0.71073
_diffrn_reflns_av_R_equivalents 0.1018
_diffrn_reflns_av_unetI/netI 0.1248
_diffrn_reflns_limit_h_max 11
_diffrn_reflns_limit_h_min -11
_diffrn_reflns_limit_k_max 15
_diffrn_reflns_limit_k_min -16
_diffrn_reflns_limit_l_max 15
_diffrn_reflns_limit_l_min -16
_diffrn_reflns_number 23528
_diffrn_reflns_theta_full 25.03
_diffrn_reflns_theta_max 25.03
_diffrn_reflns_theta_min 1.49
_diffrn_source 'fine-focus sealed tube'
_exptl_absorpt_coefficient_mu 0.739
_exptl_absorpt_correction_T_max 0.9926
_exptl_absorpt_correction_T_min 0.9640
_exptl_absorpt_correction_type multi-scan
_exptl_absorpt_process_details 'SADABS-2008/1 (Bruker, 2008)'
_exptl_crystal_colour pink
_exptl_crystal_density_diffrn 1.439
_exptl_crystal_density_method 'not measured'
_exptl_crystal_F_000 808
_exptl_crystal_size_max 0.05
_exptl_crystal_size_mid 0.04
_exptl_crystal_size_min 0.01
_refine_diff_density_max 0.676
_refine_diff_density_min -0.454
_refine_diff_density_rms 0.081
_refine_ls_extinction_method none
_refine_ls_goodness_of_fit_ref 1.006
_refine_ls_hydrogen_treatment mixed
_refine_ls_matrix_type full
_refine_ls_number_parameters 498
_refine_ls_number_reflns 6371
_refine_ls_number_restraints 0
_refine_ls_restrained_S_all 1.006
_refine_ls_R_factor_all 0.1220
_refine_ls_R_factor_gt 0.0592
_refine_ls_shift/su_max 0.001
_refine_ls_shift/su_mean 0.000
_refine_ls_structure_factor_coef Fsqd
_refine_ls_weighting_details 'calc w=1/[\s^2^(Fo^2^)+(0.0419P)^2^+0.8661P] where P=(Fo^2^+2Fc^2^)/3'
_refine_ls_weighting_scheme calc
_refine_ls_wR_factor_gt 0.1051
_refine_ls_wR_factor_ref 0.1249
_reflns_number_gt 3866
_reflns_number_total 6371
_reflns_threshold_expression >2sigma(I)
_cod_data_source_file ic5008439_si_002.cif
_cod_data_source_block Zn(PD1)
_cod_depositor_comments 'Adding full bibliography for 4340440--4340441.cif.'
_cod_database_code 4340441

loop_
_space_group_symop_id
_space_group_symop_operation_xyz
1 'x, y, z'
2 '-x, -y, -z'

loop_
_atom_site_label
_atom_site_type_symbol
_atom_site_fract_x
_atom_site_fract_y
_atom_site_fract_z
_atom_site_U_iso_or_equiv
_atom_site_adp_type
_atom_site_occupancy
_atom_site_symmetry_multiplicity
_atom_site_calc_flag
_atom_site_refinement_flags_posn
Zn1 Zn 0.00284(5) 0.74624(4) 0.76761(4) 0.02484(18) Uani 1 1 d .
O2A O 0.1682(3) 0.8660(2) 0.8367(2) 0.0312(8) Uani 1 1 d .
O2B O 0.1629(3) 0.5497(2) 0.7469(2) 0.0366(9) Uani 1 1 d .
O1B O 0.2802(3) 0.4553(3) 0.8523(2) 0.0408(9) Uani 1 1 d .
N2B N -0.1554(3) 0.8444(3) 0.8340(2) 0.0208(9) Uani 1 1 d .
O1A O 0.3825(3) 0.9174(3) 0.7723(2) 0.0472(10) Uani 1 1 d .
N3B N 0.0245(3) 0.6710(3) 0.8954(2) 0.0197(8) Uani 1 1 d .
N3A N 0.1717(4) 0.7808(3) 0.6668(2) 0.0250(9) Uani 1 1 d .
N2A N -0.0836(3) 0.6855(3) 0.6721(2) 0.0215(9) Uani 1 1 d .
N1A N -0.2787(4) 0.6415(3) 0.8667(3) 0.0289(10) Uani 1 1 d .
H1A H -0.1930 0.6442 0.8758 0.035 Uiso 1 1 calc R
N1B N -0.3510(4) 0.9665(3) 0.6498(3) 0.0367(10) Uani 1 1 d .
H1B H -0.4383 0.9785 0.6854 0.044 Uiso 1 1 calc R
C5B C -0.2466(4) 0.9082(3) 0.7927(3) 0.0215(10) Uani 1 1 d .
C8B C -0.2042(4) 0.8475(3) 0.9376(3) 0.0216(10) Uani 1 1 d .
C16A C 0.2087(4) 0.7472(3) 0.5727(3) 0.0218(10) Uani 1 1 d .
C10A C 0.1610(4) 0.7044(4) 0.4158(3) 0.0244(11) Uani 1 1 d .
C16B C -0.0351(4) 0.7064(3) 0.9889(3) 0.0204(10) Uani 1 1 d .
C8A C -0.0230(4) 0.6888(3) 0.5694(3) 0.0234(11) Uani 1 1 d .
C4B C -0.2342(4) 0.9297(3) 0.6874(3) 0.0246(11) Uani 1 1 d .
C17B C 0.0246(4) 0.6461(3) 1.0607(3) 0.0282(12) Uani 1 1 d .
H17B H 0.0015 0.6532 1.1303 0.034 Uiso 1 1 calc R
C5A C -0.2177(4) 0.6659(3) 0.6834(3) 0.0251(11) Uani 1 1 d .
C9B C -0.1447(4) 0.7860(3) 1.0075(3) 0.0221(11) Uani 1 1 d .
C15A C 0.1925(5) 0.7872(4) 0.3548(3) 0.0323(12) Uani 1 1 d .
H15A H 0.1803 0.8487 0.3827 0.039 Uiso 1 1 calc R
C19B C 0.1186(4) 0.5927(3) 0.9118(3) 0.0237(11) Uani 1 1 d .
C7B C -0.3273(4) 0.9172(3) 0.9569(3) 0.0269(11) Uani 1 1 d .
H7B H -0.3804 0.9352 1.0205 0.032 Uiso 1 1 calc R
C9A C 0.1116(4) 0.7108(3) 0.5262(3) 0.0239(11) Uani 1 1 d .
C20A C 0.2876(5) 0.8698(4) 0.7657(3) 0.0322(12) Uani 1 1 d .
C4A C -0.3151(4) 0.6522(3) 0.7770(3) 0.0256(11) Uani 1 1 d .
C19A C 0.2875(4) 0.8174(3) 0.6803(3) 0.0290(12) Uani 1 1 d .
C17A C 0.3514(4) 0.7600(3) 0.5308(3) 0.0275(11) Uani 1 1 d .
H17A H 0.4042 0.7413 0.4673 0.033 Uiso 1 1 calc R
C6B C -0.3558(4) 0.9537(3) 0.8680(3) 0.0286(12) Uani 1 1 d .
H6B H -0.4335 1.0006 0.8579 0.034 Uiso 1 1 calc R
C3B C -0.1205(4) 0.9222(3) 0.6103(3) 0.0274(11) Uani 1 1 d .
H3B H -0.0251 0.8983 0.6135 0.033 Uiso 1 1 calc R
C18B C 0.1210(4) 0.5761(3) 1.0126(3) 0.0268(11) Uani 1 1 d .
H18B H 0.1789 0.5257 1.0417 0.032 Uiso 1 1 calc R
C20B C 0.1966(5) 0.5259(4) 0.8353(3) 0.0291(12) Uani 1 1 d .
C11B C -0.3427(5) 0.7883(4) 1.1614(3) 0.0333(12) Uani 1 1 d .
H11B H -0.4027 0.7688 1.1238 0.040 Uiso 1 1 calc R
C10B C -0.2049(4) 0.8036(3) 1.1154(3) 0.0266(11) Uani 1 1 d .
C7A C -0.1283(5) 0.6702(3) 0.5188(3) 0.0271(11) Uani 1 1 d .
H7A H -0.1159 0.6676 0.4490 0.033 Uiso 1 1 calc R
C3A C -0.4577(5) 0.6435(4) 0.7945(3) 0.0378(13) Uani 1 1 d .
H3A H -0.5133 0.6480 0.7459 0.045 Uiso 1 1 calc R
C2B C -0.1710(5) 0.9569(4) 0.5236(3) 0.0369(13) Uani 1 1 d .
H2B H -0.1143 0.9620 0.4580 0.044 Uiso 1 1 calc R
C18A C 0.4003(4) 0.8039(3) 0.5977(3) 0.0286(12) Uani 1 1 d .
H18A H 0.4929 0.8218 0.5896 0.034 Uiso 1 1 calc R
C1B C -0.3116(5) 0.9814(4) 0.5495(3) 0.0358(13) Uani 1 1 d .
H1BA H -0.3729 1.0049 0.5058 0.043 Uiso 1 1 calc R
C6A C -0.2471(5) 0.6571(3) 0.5875(3) 0.0313(12) Uani 1 1 d .
H6A H -0.3345 0.6444 0.5754 0.038 Uiso 1 1 calc R
C2A C -0.5060(5) 0.6265(4) 0.8987(4) 0.0439(14) Uani 1 1 d .
H2A H -0.6003 0.6173 0.9324 0.053 Uiso 1 1 calc R
C1A C -0.3956(5) 0.6256(4) 0.9415(3) 0.0349(13) Uani 1 1 d .
H1AA H -0.3977 0.6157 1.0106 0.042 Uiso 1 1 calc R
C14A C 0.2416(5) 0.7809(4) 0.2535(3) 0.0405(14) Uani 1 1 d .
H14A H 0.2607 0.8383 0.2118 0.049 Uiso 1 1 calc R
C11A C 0.1811(5) 0.6152(4) 0.3737(3) 0.0403(13) Uani 1 1 d .
H11A H 0.1595 0.5576 0.4145 0.048 Uiso 1 1 calc R
C15B C -0.1202(5) 0.8324(4) 1.1731(3) 0.0368(13) Uani 1 1 d .
H15B H -0.0250 0.8430 1.1432 0.044 Uiso 1 1 calc R
C21A C 0.1616(5) 0.9146(4) 0.9256(3) 0.0367(13) Uani 1 1 d .
H21A H 0.0616 0.9257 0.9631 0.044 Uiso 1 1 calc R
H21B H 0.1961 0.9791 0.9068 0.044 Uiso 1 1 calc R
C21B C 0.2239(6) 0.4798(4) 0.6718(4) 0.0477(15) Uani 1 1 d .
H21C H 0.1687 0.4908 0.6192 0.057 Uiso 1 1 calc R
H21D H 0.2147 0.4127 0.7027 0.057 Uiso 1 1 calc R
C13A C 0.2630(5) 0.6919(4) 0.2129(3) 0.0419(14) Uani 1 1 d .
H13A H 0.2989 0.6875 0.1434 0.050 Uiso 1 1 calc R
C13B C -0.3107(5) 0.8308(4) 1.3169(3) 0.0431(15) Uani 1 1 d .
H13B H -0.3476 0.8411 1.3853 0.052 Uiso 1 1 calc R
C12A C 0.2326(6) 0.6101(4) 0.2725(4) 0.0488(15) Uani 1 1 d .
H12A H 0.2470 0.5487 0.2441 0.059 Uiso 1 1 calc R
C12B C -0.3944(5) 0.8014(4) 1.2624(3) 0.0434(14) Uani 1 1 d .
H12B H -0.4887 0.7896 1.2934 0.052 Uiso 1 1 calc R
C14B C -0.1726(5) 0.8458(4) 1.2733(3) 0.0461(15) Uani 1 1 d .
H14B H -0.1137 0.8652 1.3118 0.055 Uiso 1 1 calc R
C22A C 0.2490(6) 0.8554(4) 0.9894(4) 0.0529(16) Uani 1 1 d .
H22A H 0.3493 0.8501 0.9548 0.079 Uiso 1 1 calc GR
H22B H 0.2193 0.7899 1.0041 0.079 Uiso 1 1 calc GR
H22C H 0.2363 0.8869 1.0516 0.079 Uiso 1 1 calc GR
C22B C 0.3750(6) 0.4867(4) 0.6257(4) 0.0634(18) Uani 1 1 d .
H22D H 0.4043 0.4482 0.5671 0.095 Uiso 1 1 calc GR
H22E H 0.4333 0.4612 0.6737 0.095 Uiso 1 1 calc GR
H22F H 0.3878 0.5553 0.6058 0.095 Uiso 1 1 calc GR

loop_
_atom_site_aniso_label
_atom_site_aniso_U_11
_atom_site_aniso_U_22
_atom_site_aniso_U_33
_atom_site_aniso_U_23
_atom_site_aniso_U_13
_atom_site_aniso_U_12
Zn1 0.0199(3) 0.0382(4) 0.0147(3) -0.0033(2) -0.0024(2) 0.0008(2)
O2A 0.0291(18) 0.043(2) 0.0243(18) -0.0080(16) -0.0027(14) -0.0148(16)
O2B 0.041(2) 0.039(2) 0.0258(19) -0.0037(16) -0.0088(15) 0.0112(17)
O1B 0.040(2) 0.041(2) 0.041(2) -0.0050(17) -0.0158(17) 0.0091(18)
N2B 0.0184(19) 0.028(2) 0.017(2) -0.0008(17) -0.0054(15) -0.0016(17)
O1A 0.035(2) 0.071(3) 0.040(2) -0.0082(19) -0.0057(16) -0.022(2)
N3B 0.0138(19) 0.028(2) 0.017(2) -0.0012(17) -0.0024(15) -0.0043(17)
N3A 0.022(2) 0.036(3) 0.018(2) -0.0067(18) -0.0062(16) -0.0005(18)
N2A 0.019(2) 0.026(2) 0.019(2) 0.0021(17) -0.0018(16) -0.0041(17)
N1A 0.022(2) 0.039(3) 0.029(2) 0.0034(19) -0.0106(18) -0.0106(19)
N1B 0.026(2) 0.048(3) 0.032(2) 0.001(2) -0.0061(18) 0.005(2)
C5B 0.015(2) 0.029(3) 0.022(3) -0.006(2) -0.0033(19) -0.005(2)
C8B 0.018(2) 0.032(3) 0.015(2) -0.006(2) -0.0025(18) -0.003(2)
C16A 0.021(2) 0.029(3) 0.014(2) -0.001(2) -0.0017(19) -0.004(2)
C10A 0.022(2) 0.033(3) 0.017(3) -0.003(2) -0.0030(19) -0.003(2)
C16B 0.016(2) 0.033(3) 0.012(2) -0.001(2) 0.0004(18) -0.008(2)
C8A 0.025(3) 0.025(3) 0.021(3) -0.004(2) -0.009(2) 0.001(2)
C4B 0.021(2) 0.031(3) 0.023(3) 0.000(2) -0.009(2) -0.004(2)
C17B 0.027(3) 0.039(3) 0.019(3) 0.003(2) -0.005(2) -0.010(2)
C5A 0.020(2) 0.025(3) 0.030(3) -0.001(2) -0.005(2) 0.000(2)
C9B 0.020(2) 0.033(3) 0.014(2) -0.001(2) -0.0013(19) -0.009(2)
C15A 0.032(3) 0.039(3) 0.025(3) -0.006(2) -0.005(2) -0.004(2)
C19B 0.016(2) 0.028(3) 0.027(3) -0.003(2) -0.0036(19) -0.005(2)
C7B 0.020(2) 0.038(3) 0.019(3) -0.011(2) 0.0007(19) 0.005(2)
C9A 0.024(3) 0.027(3) 0.018(2) -0.003(2) -0.0018(19) 0.005(2)
C20A 0.021(3) 0.048(4) 0.028(3) -0.008(3) -0.004(2) -0.005(2)
C4A 0.024(3) 0.027(3) 0.026(3) 0.000(2) -0.005(2) -0.008(2)
C19A 0.021(3) 0.044(3) 0.022(3) -0.002(2) -0.008(2) -0.001(2)
C17A 0.022(3) 0.043(3) 0.016(2) -0.002(2) -0.002(2) -0.002(2)
C6B 0.021(2) 0.038(3) 0.025(3) -0.006(2) -0.005(2) 0.005(2)
C3B 0.019(2) 0.033(3) 0.026(3) -0.005(2) -0.002(2) 0.006(2)
C18B 0.021(2) 0.039(3) 0.022(3) 0.007(2) -0.009(2) -0.006(2)
C20B 0.022(3) 0.035(3) 0.031(3) 0.002(2) -0.009(2) -0.003(2)
C11B 0.030(3) 0.049(4) 0.019(3) -0.001(2) -0.001(2) -0.005(2)
C10B 0.021(3) 0.041(3) 0.015(2) -0.003(2) -0.0009(19) 0.000(2)
C7A 0.031(3) 0.031(3) 0.020(3) -0.001(2) -0.008(2) -0.007(2)
C3A 0.024(3) 0.062(4) 0.035(3) 0.001(3) -0.016(2) -0.016(3)
C2B 0.045(3) 0.050(4) 0.017(3) 0.003(2) -0.003(2) -0.018(3)
C18A 0.015(2) 0.048(3) 0.021(3) 0.003(2) -0.0036(19) -0.003(2)
C1B 0.036(3) 0.049(4) 0.025(3) 0.011(2) -0.016(2) -0.006(3)
C6A 0.029(3) 0.038(3) 0.031(3) -0.002(2) -0.016(2) -0.006(2)
C2A 0.020(3) 0.073(4) 0.037(3) -0.001(3) -0.003(2) -0.009(3)
C1A 0.031(3) 0.050(4) 0.020(3) 0.009(2) -0.001(2) -0.007(3)
C14A 0.039(3) 0.061(4) 0.020(3) 0.006(3) -0.006(2) -0.010(3)
C11A 0.054(3) 0.043(4) 0.023(3) -0.003(3) -0.006(2) -0.004(3)
C15B 0.024(3) 0.059(4) 0.027(3) -0.009(3) -0.003(2) -0.007(3)
C21A 0.039(3) 0.043(3) 0.028(3) -0.012(3) 0.002(2) -0.014(3)
C21B 0.067(4) 0.045(4) 0.034(3) -0.013(3) -0.023(3) 0.012(3)
C13A 0.038(3) 0.070(5) 0.015(3) -0.011(3) 0.002(2) -0.005(3)
C13B 0.035(3) 0.074(4) 0.014(3) -0.008(3) 0.002(2) 0.005(3)
C12A 0.068(4) 0.046(4) 0.031(3) -0.017(3) -0.007(3) 0.002(3)
C12B 0.030(3) 0.071(4) 0.020(3) -0.002(3) 0.010(2) -0.001(3)
C14B 0.050(4) 0.069(4) 0.022(3) -0.016(3) -0.012(3) -0.002(3)
C22A 0.060(4) 0.059(4) 0.048(4) -0.006(3) -0.019(3) -0.022(3)
C22B 0.069(4) 0.060(4) 0.051(4) -0.014(3) 0.001(3) 0.008(3)

loop_
_atom_type_symbol
_atom_type_description
_atom_type_scat_dispersion_real
_atom_type_scat_dispersion_imag
_atom_type_scat_source
C C 0.0033 0.0016 'International Tables Vol C Tables 4.2.6.8 and 6.1.1.4'
H H 0.0000 0.0000 'International Tables Vol C Tables 4.2.6.8 and 6.1.1.4'
N N 0.0061 0.0033 'International Tables Vol C Tables 4.2.6.8 and 6.1.1.4'
O O 0.0106 0.0060 'International Tables Vol C Tables 4.2.6.8 and 6.1.1.4'
Zn Zn 0.2839 1.4301 'International Tables Vol C Tables 4.2.6.8 and 6.1.1.4'

loop_
_geom_angle_atom_site_label_1
_geom_angle_atom_site_label_2
_geom_angle_atom_site_label_3
_geom_angle
N2B Zn1 N2A 104.20(13)
N3B Zn1 N2B 93.97(13)
N3B Zn1 N2A 118.97(14)
N3A Zn1 N2B 124.37(14)
N3A Zn1 N3B 120.69(13)
N3A Zn1 N2A 95.41(13)
C20A O2A C21A 115.9(3)
C20B O2B C21B 115.3(4)
C5B N2B Zn1 128.7(3)
C5B N2B C8B 106.5(3)
C8B N2B Zn1 124.2(3)
C16B N3B Zn1 123.5(3)
C19B N3B Zn1 129.7(3)
C19B N3B C16B 105.2(3)
C16A N3A Zn1 123.2(3)
C19A N3A Zn1 128.7(3)
C19A N3A C16A 106.2(3)
C8A N2A Zn1 121.2(3)
C5A N2A Zn1 128.8(3)
C5A N2A C8A 106.8(3)
C4A N1A C1A 110.1(4)
C1B N1B C4B 109.7(4)
N2B C5B C4B 124.9(4)
N2B C5B C6B 110.4(4)
C6B C5B C4B 124.7(4)
N2B C8B C7B 108.5(4)
C9B C8B N2B 124.4(4)
C9B C8B C7B 127.0(4)
N3A C16A C9A 123.8(4)
N3A C16A C17A 108.8(4)
C17A C16A C9A 127.3(4)
C15A C10A C9A 120.3(4)
C15A C10A C11A 118.9(4)
C11A C10A C9A 120.8(4)
N3B C16B C17B 108.9(4)
N3B C16B C9B 124.6(4)
C17B C16B C9B 126.4(4)
N2A C8A C7A 108.1(4)
C9A C8A N2A 125.2(4)
C9A C8A C7A 126.6(4)
N1B C4B C5B 120.9(4)
C3B C4B N1B 107.6(4)
C3B C4B C5B 131.5(4)
C18B C17B C16B 107.7(4)
N2A C5A C4A 124.9(4)
N2A C5A C6A 109.9(4)
C4A C5A C6A 125.1(4)
C8B C9B C16B 127.4(4)
C8B C9B C10B 117.2(4)
C16B C9B C10B 115.4(4)
C14A C15A C10A 120.3(5)
N3B C19B C18B 111.6(4)
N3B C19B C20B 124.3(4)
C18B C19B C20B 123.7(4)
C6B C7B C8B 107.7(4)
C16A C9A C10A 114.7(4)
C8A C9A C16A 127.6(4)
C8A C9A C10A 117.5(4)
O2A C20A C19A 112.5(4)
O1A C20A O2A 122.5(4)
O1A C20A C19A 124.9(4)
N1A C4A C5A 124.6(4)
N1A C4A C3A 107.1(4)
C3A C4A C5A 128.2(4)
N3A C19A C20A 123.8(4)
N3A C19A C18A 110.6(4)
C18A C19A C20A 125.5(4)
C18A C17A C16A 107.7(4)
C7B C6B C5B 106.9(4)
C4B C3B C2B 106.7(4)
C17B C18B C19B 106.6(4)
O2B C20B C19B 112.9(4)
O1B C20B O2B 124.1(4)
O1B C20B C19B 123.0(4)
C10B C11B C12B 120.6(4)
C11B C10B C9B 121.6(4)
C11B C10B C15B 118.0(4)
C15B C10B C9B 120.3(4)
C6A C7A C8A 107.8(4)
C4A C3A C2A 107.1(4)
C1B C2B C3B 108.5(4)
C17A C18A C19A 106.6(4)
C2B C1B N1B 107.5(4)
C7A C6A C5A 107.4(4)
C1A C2A C3A 108.3(4)
C2A C1A N1A 107.4(4)
C13A C14A C15A 120.2(5)
C12A C11A C10A 119.9(5)
C14B C15B C10B 121.0(4)
O2A C21A C22A 111.0(4)
O2B C21B C22B 113.4(4)
C12A C13A C14A 119.7(5)
C12B C13B C14B 120.2(4)
C13A C12A C11A 120.9(5)
C13B C12B C11B 120.5(4)
C13B C14B C15B 119.7(5)

loop_
_geom_bond_atom_site_label_1
_geom_bond_atom_site_label_2
_geom_bond_distance
Zn1 N2B 2.012(3)
Zn1 N3B 2.002(3)
Zn1 N3A 1.980(3)
Zn1 N2A 2.030(3)
O2A C20A 1.343(5)
O2A C21A 1.446(5)
O2B C20B 1.339(5)
O2B C21B 1.456(5)
O1B C20B 1.218(5)
N2B C5B 1.344(5)
N2B C8B 1.408(5)
O1A C20A 1.236(5)
N3B C16B 1.397(5)
N3B C19B 1.351(5)
N3A C16A 1.379(5)
N3A C19A 1.361(5)
N2A C8A 1.408(5)
N2A C5A 1.345(5)
N1A C4A 1.359(5)
N1A C1A 1.379(5)
N1B C4B 1.371(5)
N1B C1B 1.357(5)
C5B C4B 1.441(6)
C5B C6B 1.427(5)
C8B C9B 1.398(6)
C8B C7B 1.416(6)
C16A C9A 1.434(6)
C16A C17A 1.407(5)
C10A C15A 1.383(6)
C10A C9A 1.500(6)
C10A C11A 1.387(6)
C16B C17B 1.410(6)
C16B C9B 1.416(6)
C8A C9A 1.374(6)
C8A C7A 1.436(5)
C4B C3B 1.349(5)
C17B C18B 1.355(6)
C5A C4A 1.433(6)
C5A C6A 1.443(6)
C9B C10B 1.504(5)
C15A C14A 1.381(6)
C19B C18B 1.398(6)
C19B C20B 1.474(6)
C7B C6B 1.358(6)
C20A C19A 1.450(6)
C4A C3A 1.375(6)
C19A C18A 1.398(5)
C17A C18A 1.363(6)
C3B C2B 1.418(6)
C11B C10B 1.384(6)
C11B C12B 1.394(6)
C10B C15B 1.397(6)
C7A C6A 1.341(6)
C3A C2A 1.419(6)
C2B C1B 1.335(6)
C2A C1A 1.343(6)
C14A C13A 1.374(7)
C11A C12A 1.382(6)
C15B C14B 1.385(6)
C21A C22A 1.477(6)
C21B C22B 1.477(7)
C13A C12A 1.360(7)
C13B C12B 1.360(6)
C13B C14B 1.378(6)

loop_
_geom_torsion_atom_site_label_1
_geom_torsion_atom_site_label_2
_geom_torsion_atom_site_label_3
_geom_torsion_atom_site_label_4
_geom_torsion
Zn1 N2B C5B C4B -10.5(6)
Zn1 N2B C5B C6B 171.0(3)
Zn1 N2B C8B C9B 3.2(6)
Zn1 N2B C8B C7B -172.6(3)
Zn1 N3B C16B C17B -167.5(3)
Zn1 N3B C16B C9B 16.5(5)
Zn1 N3B C19B C18B 165.8(3)
Zn1 N3B C19B C20B -21.0(6)
Zn1 N3A C16A C9A 20.3(6)
Zn1 N3A C16A C17A -162.8(3)
Zn1 N3A C19A C20A -22.7(7)
Zn1 N3A C19A C18A 161.9(3)
Zn1 N2A C8A C9A 15.7(6)
Zn1 N2A C8A C7A -161.5(3)
Zn1 N2A C5A C4A -22.9(6)
Zn1 N2A C5A C6A 159.1(3)
O2A C20A C19A N3A 9.1(7)
O2A C20A C19A C18A -176.1(4)
N2B Zn1 N3B C16B -14.1(3)
N2B Zn1 N3B C19B -177.2(4)
N2B Zn1 N3A C16A -122.5(3)
N2B Zn1 N3A C19A 75.4(4)
N2B Zn1 N2A C8A 122.0(3)
N2B Zn1 N2A C5A -35.2(4)
N2B C5B C4B N1B 156.6(4)
N2B C5B C4B C3B -24.8(8)
N2B C5B C6B C7B 1.1(5)
N2B C8B C9B C16B -5.2(7)
N2B C8B C9B C10B 176.4(4)
N2B C8B C7B C6B 1.7(5)
O1A C20A C19A N3A -167.5(5)
O1A C20A C19A C18A 7.3(8)
N3B Zn1 N2B C5B -164.6(4)
N3B Zn1 N2B C8B 5.0(3)
N3B Zn1 N3A C16A 117.3(3)
N3B Zn1 N3A C19A -44.8(4)
N3B Zn1 N2A C8A -135.2(3)
N3B Zn1 N2A C5A 67.6(4)
N3B C16B C17B C18B 1.2(5)
N3B C16B C9B C8B -5.6(7)
N3B C16B C9B C10B 172.8(4)
N3B C19B C18B C17B 0.3(5)
N3B C19B C20B O2B -1.1(6)
N3B C19B C20B O1B -179.4(4)
N3A Zn1 N2B C5B 63.5(4)
N3A Zn1 N2B C8B -126.9(3)
N3A Zn1 N3B C16B 120.2(3)
N3A Zn1 N3B C19B -42.8(4)
N3A Zn1 N2A C8A -5.5(3)
N3A Zn1 N2A C5A -162.7(4)
N3A C16A C9A C10A 163.8(4)
N3A C16A C9A C8A -10.8(7)
N3A C16A C17A C18A -1.8(5)
N3A C19A C18A C17A 1.4(5)
N2A Zn1 N2B C5B -43.4(4)
N2A Zn1 N2B C8B 126.2(3)
N2A Zn1 N3B C16B -122.8(3)
N2A Zn1 N3B C19B 74.2(4)
N2A Zn1 N3A C16A -11.2(3)
N2A Zn1 N3A C19A -173.2(4)
N2A C8A C9A C16A -9.3(7)
N2A C8A C9A C10A 176.2(4)
N2A C8A C7A C6A 0.5(5)
N2A C5A C4A N1A -11.3(7)
N2A C5A C4A C3A 171.6(5)
N2A C5A C6A C7A 1.0(5)
N1A C4A C3A C2A -0.3(6)
N1B C4B C3B C2B 0.8(5)
C5B N2B C8B C9B 174.8(4)
C5B N2B C8B C7B -1.0(5)
C5B C4B C3B C2B -178.0(5)
C8B N2B C5B C4B 178.5(4)
C8B N2B C5B C6B -0.1(5)
C8B C9B C10B C11B 66.4(6)
C8B C9B C10B C15B -116.1(5)
C8B C7B C6B C5B -1.7(5)
C16A N3A C19A C20A 172.9(4)
C16A N3A C19A C18A -2.5(5)
C16A C17A C18A C19A 0.3(5)
C10A C15A C14A C13A -1.6(7)
C10A C11A C12A C13A -0.6(8)
C16B N3B C19B C18B 0.4(5)
C16B N3B C19B C20B 173.6(4)
C16B C17B C18B C19B -0.9(5)
C16B C9B C10B C11B -112.1(5)
C16B C9B C10B C15B 65.3(6)
C8A N2A C5A C4A 177.3(4)
C8A N2A C5A C6A -0.6(5)
C8A C7A C6A C5A -0.9(5)
C4B N1B C1B C2B -1.6(6)
C4B C5B C6B C7B -177.4(4)
C4B C3B C2B C1B -1.8(6)
C17B C16B C9B C8B 179.1(4)
C17B C16B C9B C10B -2.5(6)
C5A N2A C8A C9A 177.3(4)
C5A N2A C8A C7A 0.1(5)
C5A C4A C3A C2A 177.2(5)
C9B C8B C7B C6B -173.9(4)
C9B C16B C17B C18B 177.1(4)
C9B C10B C15B C14B -177.9(5)
C15A C10A C9A C16A -58.5(5)
C15A C10A C9A C8A 116.7(5)
C15A C10A C11A C12A 0.4(7)
C15A C14A C13A C12A 1.4(8)
C19B N3B C16B C17B -0.9(4)
C19B N3B C16B C9B -176.9(4)
C7B C8B C9B C16B 169.8(4)
C7B C8B C9B C10B -8.6(7)
C9A C16A C17A C18A 174.9(4)
C9A C10A C15A C14A 178.3(4)
C9A C10A C11A C12A -177.2(4)
C9A C8A C7A C6A -176.7(4)
C20A O2A C21A C22A -76.7(5)
C20A C19A C18A C17A -173.9(4)
C4A N1A C1A C2A -0.1(6)
C4A C5A C6A C7A -177.0(4)
C4A C3A C2A C1A 0.2(6)
C19A N3A C16A C9A -174.2(4)
C19A N3A C16A C17A 2.7(5)
C17A C16A C9A C10A -12.5(7)
C17A C16A C9A C8A 172.9(4)
C6B C5B C4B N1B -25.1(7)
C6B C5B C4B C3B 153.5(5)
C3B C2B C1B N1B 2.0(6)
C18B C19B C20B O2B 171.3(4)
C18B C19B C20B O1B -7.0(7)
C20B O2B C21B C22B -77.9(5)
C20B C19B C18B C17B -172.9(4)
C11B C10B C15B C14B -0.3(7)
C10B C11B C12B C13B 1.0(8)
C10B C15B C14B C13B -0.2(8)
C7A C8A C9A C16A 167.4(4)
C7A C8A C9A C10A -7.1(7)
C3A C2A C1A N1A -0.1(6)
C1B N1B C4B C5B 179.4(4)
C1B N1B C4B C3B 0.5(5)
C6A C5A C4A N1A 166.4(4)
C6A C5A C4A C3A -10.7(8)
C1A N1A C4A C5A -177.4(4)
C1A N1A C4A C3A 0.2(5)
C14A C13A C12A C11A -0.3(8)
C11A C10A C15A C14A 0.7(7)
C11A C10A C9A C16A 119.0(5)
C11A C10A C9A C8A -65.7(6)
C21A O2A C20A O1A -4.8(6)
C21A O2A C20A C19A 178.5(4)
C21B O2B C20B O1B 5.2(7)
C21B O2B C20B C19B -173.0(4)
C12B C11B C10B C9B 177.4(4)
C12B C11B C10B C15B -0.1(7)
C12B C13B C14B C15B 1.2(8)
C14B C13B C12B C11B -1.6(8)
